data_7237503
loop_
_publ_author_name
'Li, Chenglong'
'Li, Zhiqiang'
'Liang, Jixiong'
'Luo, Hao'
'Liu, Yu'
'Wei, Jinbei'
'Wang, Yue'

_publ_section_title
;
 A twisted phenanthroimidazole based molecule with high triplet energy as
 a host material for high efficiency phosphorescent OLEDs
;
_journal_issue 47
_journal_name_full 'Journal of Materials Chemistry C'
_journal_page_first 12888
_journal_paper_doi 10.1039/C8TC04218G
_journal_volume 6
_journal_year 2018
_chemical_formula_moiety 'C54 H38 N4'
_chemical_formula_sum 'C54 H38 N4'
_chemical_formula_weight 740.87
_space_group_crystal_system triclinic
_space_group_IT_number 2
_space_group_name_Hall '-P 1'
_space_group_name_H-M_alt 'P -1'
_atom_sites_solution_hydrogens geom
_audit_creation_method SHELXL-2014/7
_audit_update_record
;
2016-09-09 deposited with the CCDC.
2018-11-06 downloaded from the CCDC.
;
_cell_angle_alpha 106.65(3)
_cell_angle_beta 96.56(3)
_cell_angle_gamma 106.17(3)
_cell_formula_units_Z 4
_cell_length_a 13.224(3)
_cell_length_b 16.378(3)
_cell_length_c 20.907(4)
_cell_measurement_reflns_used 23575
_cell_measurement_temperature 293(2)
_cell_measurement_theta_max 27.57
_cell_measurement_theta_min 3.04
_cell_volume 4072.9(19)
_computing_structure_refinement 'SHELXL-2014/7 (Sheldrick, 2014)'
_diffrn_ambient_temperature 293(2)
_diffrn_measured_fraction_theta_full 0.963
_diffrn_measured_fraction_theta_max 0.963
_diffrn_measurement_device_type 'Rigaku RAXIS-RAPID'
_diffrn_measurement_method '\w scans'
_diffrn_radiation_type MoK\a
_diffrn_radiation_wavelength 0.71073
_diffrn_reflns_av_R_equivalents 0.0296
_diffrn_reflns_av_unetI/netI 0.0421
_diffrn_reflns_Laue_measured_fraction_full 0.963
_diffrn_reflns_Laue_measured_fraction_max 0.963
_diffrn_reflns_limit_h_max 15
_diffrn_reflns_limit_h_min -15
_diffrn_reflns_limit_k_max 19
_diffrn_reflns_limit_k_min -19
_diffrn_reflns_limit_l_max 24
_diffrn_reflns_limit_l_min -24
_diffrn_reflns_number 30479
_diffrn_reflns_point_group_measured_fraction_full 0.963
_diffrn_reflns_point_group_measured_fraction_max 0.963
_diffrn_reflns_theta_full 25.000
_diffrn_reflns_theta_max 25.000
_diffrn_reflns_theta_min 3.041
_exptl_absorpt_coefficient_mu 0.071
_exptl_absorpt_correction_type multi-scan
_exptl_crystal_colour white
_exptl_crystal_density_diffrn 1.208
_exptl_crystal_density_method 'not measured'
_exptl_crystal_description block
_exptl_crystal_F_000 1552
_exptl_crystal_size_max 0.545
_exptl_crystal_size_mid 0.519
_exptl_crystal_size_min 0.299
_exptl_transmission_factor_max 0.788
_exptl_transmission_factor_min 0.729
_refine_diff_density_max 0.245
_refine_diff_density_min -0.254
_refine_diff_density_rms 0.047
_refine_ls_extinction_method none
_refine_ls_goodness_of_fit_ref 1.019
_refine_ls_hydrogen_treatment constr
_refine_ls_matrix_type full
_refine_ls_number_parameters 1045
_refine_ls_number_reflns 13819
_refine_ls_number_restraints 1
_refine_ls_restrained_S_all 1.019
_refine_ls_R_factor_all 0.0854
_refine_ls_R_factor_gt 0.0523
_refine_ls_shift/su_max 0.000
_refine_ls_shift/su_mean 0.000
_refine_ls_structure_factor_coef Fsqd
_refine_ls_weighting_details 'w=1/[\s^2^(Fo^2^)+(0.0825P)^2^] where P=(Fo^2^+2Fc^2^)/3'
_refine_ls_weighting_scheme calc
_refine_ls_wR_factor_gt 0.1311
_refine_ls_wR_factor_ref 0.1465
_reflns_Friedel_coverage 0.000
_reflns_number_gt 8825
_reflns_number_total 13819
_reflns_threshold_expression 'I > 2\s(I)'
_cod_data_source_file c8tc04218g2.cif
_cod_data_source_block 2
_cod_original_cell_volume 4072.8(17)
_cod_database_code 7237503
_shelx_shelxl_version_number 2014/7
_shelx_space_group_comment
;
The symmetry employed for this shelxl refinement is uniquely defined
by the following loop, which should always be used as a source of
symmetry information in preference to the above space-group names.
They are only intended as comments.
;
_shelx_estimated_absorpt_t_min 0.962
_shelx_estimated_absorpt_t_max 0.979

loop_
_space_group_symop_operation_xyz
'x, y, z'
'-x, -y, -z'

loop_
_atom_site_label
_atom_site_type_symbol
_atom_site_fract_x
_atom_site_fract_y
_atom_site_fract_z
_atom_site_U_iso_or_equiv
_atom_site_adp_type
_atom_site_occupancy
_atom_site_site_symmetry_order
_atom_site_calc_flag
_atom_site_refinement_flags_posn
_atom_site_refinement_flags_adp
C6 C 0.78100(16) 0.84852(13) 0.26359(10) 0.0481(5) Uani 1 1 d . .
C10 C 1.01837(15) 0.29582(12) 0.19064(9) 0.0448(4) Uani 1 1 d . .
C11 C 0.47256(15) 0.70851(12) 0.32041(9) 0.0444(4) Uani 1 1 d . .
C12 C 0.83918(16) 0.11245(12) 0.22483(10) 0.0479(5) Uani 1 1 d . .
C13 C 0.88597(16) 0.85249(13) 0.29809(10) 0.0492(5) Uani 1 1 d . .
C14 C 0.57700(16) 0.12426(13) 0.18267(10) 0.0515(5) Uani 1 1 d . .
C15 C 0.68269(16) 0.13037(13) 0.21751(10) 0.0489(5) Uani 1 1 d . .
C16 C 0.54330(15) 0.77963(13) 0.38255(9) 0.0459(4) Uani 1 1 d . .
C17 C 0.69518(16) 0.20847(13) 0.34791(10) 0.0502(5) Uani 1 1 d . .
C18 C 0.50549(15) 0.90054(12) 0.33879(10) 0.0474(5) Uani 1 1 d . .
C19 C 0.55892(15) 0.87001(13) 0.39010(9) 0.0473(5) Uani 1 1 d . .
C20 C 0.40491(15) 0.58206(12) 0.23131(9) 0.0462(4) Uani 1 1 d . .
C21 C 0.72941(15) 0.16419(13) 0.28569(10) 0.0486(5) Uani 1 1 d . .
C22 C 0.53542(16) 0.89986(12) 0.27624(10) 0.0480(5) Uani 1 1 d . .
C23 C 0.90182(16) 0.17134(13) 0.35335(10) 0.0500(5) Uani 1 1 d . .
C24 C 0.91099(16) 0.40259(13) 0.21022(9) 0.0473(5) Uani 1 1 d . .
C25 C 0.57570(16) 0.59872(13) 0.30727(10) 0.0498(5) Uani 1 1 d . .
C26 C 0.34041(15) 0.63494(12) 0.23313(9) 0.0460(4) Uani 1 1 d . .
C27 C 0.48052(18) 0.93179(14) 0.23338(11) 0.0590(5) Uani 1 1 d . .
H27 H 0.5009 0.9326 0.1924 0.071 Uiso 1 1 calc R U
C28 C 1.08001(15) 0.41427(12) 0.28582(9) 0.0461(4) Uani 1 1 d . .
C29 C 0.93310(15) 0.08560(12) 0.20791(10) 0.0467(5) Uani 1 1 d . .
C30 C 0.97511(15) 0.09774(12) 0.15154(9) 0.0458(4) Uani 1 1 d . .
C31 C 0.55441(17) 0.79771(14) 0.12988(10) 0.0511(5) Uani 1 1 d . .
C32 C 0.24412(16) 0.62482(14) 0.18462(10) 0.0513(5) Uani 1 1 d . .
C33 C 0.39972(16) 0.49583(13) 0.18132(10) 0.0499(5) Uani 1 1 d . .
C34 C 0.76899(16) 0.76962(14) 0.13439(10) 0.0513(5) Uani 1 1 d . .
C35 C 0.97870(18) 0.04414(14) 0.24716(11) 0.0590(5) Uani 1 1 d . .
H35 H 0.9503 0.0353 0.2843 0.071 Uiso 1 1 calc R U
C36 C 1.14284(15) 0.36010(12) 0.28231(10) 0.0475(5) Uani 1 1 d . .
C37 C 0.93390(19) 0.91569(15) 0.36203(11) 0.0615(6) Uani 1 1 d . .
H37 H 0.8972 0.9530 0.3832 0.074 Uiso 1 1 calc R U
C38 C 0.95447(15) 0.23411(13) 0.12291(9) 0.0454(4) Uani 1 1 d . .
C39 C 0.93302(15) 0.14074(13) 0.10501(9) 0.0462(5) Uani 1 1 d . .
C40 C 0.62660(16) 0.87015(12) 0.25743(10) 0.0471(5) Uani 1 1 d . .
C41 C 1.08463(17) 0.49875(13) 0.33722(10) 0.0523(5) Uani 1 1 d . .
C42 C 0.42164(18) 0.93309(14) 0.35473(11) 0.0603(6) Uani 1 1 d . .
H42 H 0.4019 0.9347 0.3963 0.072 Uiso 1 1 calc R U
C43 C 1.23490(16) 0.36611(13) 0.33209(10) 0.0519(5) Uani 1 1 d . .
C44 C 0.59366(17) 0.75845(16) 0.43517(10) 0.0591(5) Uani 1 1 d . .
H44 H 0.5823 0.6983 0.4309 0.071 Uiso 1 1 calc R U
C45 C 0.91694(17) 0.26816(16) 0.07394(10) 0.0593(5) Uani 1 1 d . .
H45 H 0.9314 0.3301 0.0851 0.071 Uiso 1 1 calc R U
C46 C 0.73273(16) 0.81357(13) 0.19586(10) 0.0494(5) Uani 1 1 d . .
C47 C 0.68048(17) 0.64780(15) 0.31171(11) 0.0614(6) Uani 1 1 d . .
H47 H 0.6961 0.6996 0.2995 0.074 Uiso 1 1 calc R U
C48 C 0.65955(18) 0.82481(19) 0.49307(11) 0.0691(6) Uani 1 1 d . .
H48 H 0.6937 0.8095 0.5271 0.083 Uiso 1 1 calc R U
C49 C 0.36710(19) 0.96285(15) 0.31137(12) 0.0684(6) Uani 1 1 d . .
H49 H 0.3106 0.9833 0.3231 0.082 Uiso 1 1 calc R U
C50 C 1.06460(19) 0.01585(15) 0.23264(12) 0.0666(6) Uani 1 1 d . .
H50 H 1.0947 -0.0107 0.2601 0.080 Uiso 1 1 calc R U
C51 C 0.53202(18) 0.06346(15) 0.11781(11) 0.0617(6) Uani 1 1 d . .
H51 H 0.5709 0.0288 0.0959 0.074 Uiso 1 1 calc R U
C52 C 0.94210(19) 0.79594(17) 0.26939(12) 0.0684(6) Uani 1 1 d . .
H52 H 0.9122 0.7522 0.2266 0.082 Uiso 1 1 calc R U
C53 C 0.73943(18) 0.29997(14) 0.38129(11) 0.0629(6) Uani 1 1 d . .
H53 H 0.7904 0.3348 0.3642 0.076 Uiso 1 1 calc R U
C54 C 0.87547(18) 0.08622(16) 0.03974(10) 0.0641(6) Uani 1 1 d . .
H54 H 0.8616 0.0242 0.0270 0.077 Uiso 1 1 calc R U
C55 C 0.62402(18) 0.93555(15) 0.45004(11) 0.0641(6) Uani 1 1 d . U
H55 H 0.6335 0.9959 0.4561 0.077 Uiso 1 1 calc R U
C56 C 0.8692(2) 0.12387(15) 0.39613(11) 0.0647(6) Uani 1 1 d . .
H56 H 0.8004 0.0819 0.3848 0.078 Uiso 1 1 calc R U
C57 C 0.84256(19) 0.82127(17) 0.10736(12) 0.0733(7) Uani 1 1 d . .
H57 H 0.8668 0.8838 0.1269 0.088 Uiso 1 1 calc R U
C58 C 0.61912(19) 0.15894(16) 0.37420(12) 0.0712(7) Uani 1 1 d . .
H58 H 0.5875 0.0971 0.3521 0.085 Uiso 1 1 calc R U
C59 C 1.06072(18) 0.06696(15) 0.13720(11) 0.0620(6) Uani 1 1 d . .
H59 H 1.0885 0.0735 0.0994 0.074 Uiso 1 1 calc R U
C60 C 0.39672(19) 0.96223(15) 0.25026(12) 0.0686(6) Uani 1 1 d . .
H60 H 0.3603 0.9823 0.2205 0.082 Uiso 1 1 calc R U
C61 C 0.51737(19) 0.17645(17) 0.21250(12) 0.0686(6) Uani 1 1 d . .
H61 H 0.5460 0.2188 0.2560 0.082 Uiso 1 1 calc R U
C62 C 0.67484(19) 0.91342(19) 0.50064(11) 0.0741(7) Uani 1 1 d . U
H62 H 0.7194 0.9586 0.5398 0.089 Uiso 1 1 calc R U
C63 C 0.6348(2) 0.2902(2) 0.46599(12) 0.0759(7) Uani 1 1 d . .
H63 H 0.6156 0.3176 0.5061 0.091 Uiso 1 1 calc R U
C64 C 0.20905(18) 0.69809(16) 0.19070(11) 0.0622(6) Uani 1 1 d . .
H64 H 0.2454 0.7520 0.2260 0.075 Uiso 1 1 calc R U
C65 C 0.80731(17) 0.34831(15) 0.20268(10) 0.0588(5) Uani 1 1 d . .
H65 H 0.7943 0.2934 0.2103 0.071 Uiso 1 1 calc R U
C66 C 0.55167(19) 0.52068(15) 0.32399(11) 0.0659(6) Uani 1 1 d . .
H66 H 0.4805 0.4876 0.3208 0.079 Uiso 1 1 calc R U
C67 C 1.10547(19) 0.02717(16) 0.17734(12) 0.0696(6) Uani 1 1 d . .
H67 H 1.1634 0.0080 0.1669 0.084 Uiso 1 1 calc R U
C68 C 0.7352(2) 0.67785(16) 0.10456(12) 0.0688(6) Uani 1 1 d . .
H68 H 0.6864 0.6417 0.1220 0.083 Uiso 1 1 calc R U
C69 C 1.0415(2) 0.80414(19) 0.30380(13) 0.0779(7) Uani 1 1 d . .
H69 H 1.0772 0.7651 0.2841 0.093 Uiso 1 1 calc R U
C70 C 0.8458(2) 0.6908(2) 0.02338(12) 0.0816(8) Uani 1 1 d . .
H70 H 0.8719 0.6641 -0.0138 0.098 Uiso 1 1 calc R U
C71 C 0.8383(2) 0.12201(19) -0.00681(11) 0.0734(7) Uani 1 1 d . .
H71 H 0.7986 0.0839 -0.0499 0.088 Uiso 1 1 calc R U
C72 C 0.1212(2) 0.69283(19) 0.14537(12) 0.0755(7) Uani 1 1 d . .
H72 H 0.0985 0.7428 0.1507 0.091 Uiso 1 1 calc R U
C73 C 1.00300(19) 0.23392(16) 0.37001(12) 0.0698(6) Uani 1 1 d . .
H73 H 1.0245 0.2672 0.3417 0.084 Uiso 1 1 calc R U
C74 C 1.2786(2) 0.43591(16) 0.39385(12) 0.0765(7) Uani 1 1 d . .
H74 H 1.2515 0.4837 0.4043 0.092 Uiso 1 1 calc R U
C75 C 1.0346(2) 0.92474(17) 0.39517(12) 0.0737(7) Uani 1 1 d . .
H75 H 1.0659 0.9695 0.4374 0.088 Uiso 1 1 calc R U
C76 C 0.46026(19) 0.72863(16) 0.11928(11) 0.0665(6) Uani 1 1 d . .
H76 H 0.4489 0.7001 0.1517 0.080 Uiso 1 1 calc R U
C77 C 0.9374(3) 0.1382(2) 0.45490(13) 0.0854(8) Uani 1 1 d . .
H77 H 0.9147 0.1066 0.4840 0.102 Uiso 1 1 calc R U
C78 C 0.5722(2) 0.83942(17) 0.08155(12) 0.0723(7) Uani 1 1 d . .
H78 H 0.6356 0.8862 0.0882 0.087 Uiso 1 1 calc R U
C79 C 0.85952(19) 0.21240(19) 0.01003(11) 0.0691(6) Uani 1 1 d . .
H79 H 0.8352 0.2364 -0.0216 0.083 Uiso 1 1 calc R U
C80 C 1.27891(19) 0.29752(16) 0.31834(12) 0.0671(6) Uani 1 1 d . .
H80 H 1.2516 0.2498 0.2773 0.081 Uiso 1 1 calc R U
C81 C 0.7227(2) 0.37609(19) 0.18369(13) 0.0789(7) Uani 1 1 d . .
H81 H 0.6522 0.3395 0.1778 0.095 Uiso 1 1 calc R U
C82 C 0.9306(2) 0.48450(15) 0.20029(12) 0.0681(6) Uani 1 1 d . .
H82 H 1.0010 0.5214 0.2061 0.082 Uiso 1 1 calc R U
C83 C 0.4168(2) 0.1668(2) 0.17906(14) 0.0793(7) Uani 1 1 d . .
H83 H 0.3784 0.2027 0.2000 0.095 Uiso 1 1 calc R U
C84 C 0.4303(2) 0.05289(18) 0.08461(13) 0.0734(7) Uani 1 1 d . .
H84 H 0.4007 0.0103 0.0413 0.088 Uiso 1 1 calc R U
C85 C 0.46387(19) 0.49292(18) 0.13438(12) 0.0748(7) Uani 1 1 d . .
H85 H 0.5128 0.5458 0.1338 0.090 Uiso 1 1 calc R U
C86 C 0.3264(2) 0.41523(14) 0.17994(12) 0.0712(7) Uani 1 1 d . .
H86 H 0.2820 0.4164 0.2114 0.085 Uiso 1 1 calc R U
C87 C 0.7089(2) 0.34041(18) 0.43979(12) 0.0754(7) Uani 1 1 d . .
H87 H 0.7389 0.4024 0.4616 0.090 Uiso 1 1 calc R U
C88 C 0.3732(2) 0.1050(2) 0.11534(14) 0.0776(7) Uani 1 1 d . .
H88 H 0.3049 0.0983 0.0929 0.093 Uiso 1 1 calc R U
C89 C 0.1881(2) 0.54628(17) 0.13125(12) 0.0786(7) Uani 1 1 d . .
H89 H 0.2096 0.4957 0.1257 0.094 Uiso 1 1 calc R U
C90 C 1.0890(2) 0.86899(18) 0.36682(13) 0.0734(7) Uani 1 1 d . .
H90 H 1.1566 0.8746 0.3895 0.088 Uiso 1 1 calc R U
C91 C 1.0392(3) 0.1989(2) 0.47161(13) 0.0950(9) Uani 1 1 d . .
H91 H 1.0860 0.2076 0.5116 0.114 Uiso 1 1 calc R U
C92 C 1.3630(2) 0.29880(19) 0.36469(14) 0.0812(7) Uani 1 1 d . .
H92 H 1.3925 0.2525 0.3541 0.097 Uiso 1 1 calc R U
C93 C 0.7385(2) 0.5417(2) 0.35078(15) 0.0918(8) Uani 1 1 d . .
H93 H 0.7939 0.5225 0.3656 0.110 Uiso 1 1 calc R U
C94 C 0.0680(2) 0.6156(2) 0.09349(13) 0.0864(8) Uani 1 1 d . .
H94 H 0.0091 0.6125 0.0628 0.104 Uiso 1 1 calc R U
C95 C 0.4924(3) 0.8096(2) 0.02239(13) 0.0910(9) Uani 1 1 d . .
H95 H 0.5034 0.8364 -0.0110 0.109 Uiso 1 1 calc R U
C96 C 0.7731(2) 0.63820(19) 0.04868(13) 0.0832(7) Uani 1 1 d . .
H96 H 0.7490 0.5758 0.0284 0.100 Uiso 1 1 calc R U
C97 C 0.8800(2) 0.7814(2) 0.05218(13) 0.0866(8) Uani 1 1 d . .
H97 H 0.9292 0.8169 0.0345 0.104 Uiso 1 1 calc R U
C98 C 0.7624(2) 0.6194(2) 0.33448(13) 0.0814(7) Uani 1 1 d . .
H98 H 0.8338 0.6529 0.3388 0.098 Uiso 1 1 calc R U
C99 C 0.6341(2) 0.49272(19) 0.34531(14) 0.0856(8) Uani 1 1 d . .
H99 H 0.6187 0.4399 0.3561 0.103 Uiso 1 1 calc R U
C100 C 0.3831(3) 0.3329(2) 0.08870(16) 0.0935(9) Uani 1 1 d . .
H100 H 0.3784 0.2776 0.0579 0.112 Uiso 1 1 calc R U
C101 C 1.4034(2) 0.3671(2) 0.42583(14) 0.0826(8) Uani 1 1 d . .
H101 H 1.4588 0.3667 0.4573 0.099 Uiso 1 1 calc R U
C102 C 0.3824(2) 0.7014(2) 0.06042(13) 0.0900(8) Uani 1 1 d . .
H102 H 0.3185 0.6551 0.0537 0.108 Uiso 1 1 calc R U
C103 C 0.5894(2) 0.2002(2) 0.43315(13) 0.0826(8) Uani 1 1 d . .
H103 H 0.5380 0.1660 0.4504 0.099 Uiso 1 1 calc R U
C104 C 1.1567(2) 0.57987(15) 0.33933(13) 0.0826(8) Uani 1 1 d . .
H104 H 1.2002 0.5798 0.3074 0.099 Uiso 1 1 calc R U
C105 C 0.1009(2) 0.5420(2) 0.08616(14) 0.0968(9) Uani 1 1 d . .
H105 H 0.0640 0.4886 0.0504 0.116 Uiso 1 1 calc R U
C106 C 0.3183(3) 0.33507(17) 0.13369(15) 0.0884(8) Uani 1 1 d . .
H106 H 0.2684 0.2820 0.1332 0.106 Uiso 1 1 calc R U
C107 C 0.8458(2) 0.51131(18) 0.18182(14) 0.0882(8) Uani 1 1 d . .
H107 H 0.8587 0.5666 0.1749 0.106 Uiso 1 1 calc R U
C108 C 1.3615(2) 0.43561(19) 0.44002(14) 0.0896(8) Uani 1 1 d . .
H108 H 1.3892 0.4828 0.4813 0.108 Uiso 1 1 calc R U
C109 C 1.0724(2) 0.2468(2) 0.42938(14) 0.0913(8) Uani 1 1 d . .
H109 H 1.1416 0.2880 0.4407 0.110 Uiso 1 1 calc R U
C110 C 1.0216(2) 0.4992(2) 0.38436(13) 0.0880(8) Uani 1 1 d . .
H110 H 0.9741 0.4456 0.3848 0.106 Uiso 1 1 calc R U
C111 C 0.4553(2) 0.4093(2) 0.08684(15) 0.0975(9) Uani 1 1 d . .
H111 H 0.4984 0.4063 0.0547 0.117 Uiso 1 1 calc R U
C112 C 1.1019(4) 0.6609(3) 0.4326(2) 0.1281(16) Uani 1 1 d . .
H112 H 1.1074 0.7156 0.4646 0.154 Uiso 1 1 calc R U
C113 C 0.7426(2) 0.4575(2) 0.17343(15) 0.0915(9) Uani 1 1 d . .
H113 H 0.6855 0.4762 0.1607 0.110 Uiso 1 1 calc R U
C114 C 0.3985(3) 0.7417(3) 0.01273(13) 0.0960(10) Uani 1 1 d . .
H114 H 0.3457 0.7232 -0.0266 0.115 Uiso 1 1 calc R U
C115 C 1.1652(4) 0.65917(19) 0.38660(19) 0.1183(13) Uani 1 1 d . .
H115 H 1.2148 0.7125 0.3872 0.142 Uiso 1 1 calc R U
C116 C 1.0295(3) 0.5829(3) 0.43285(17) 0.1285(14) Uani 1 1 d . .
H116 H 0.9856 0.5847 0.4646 0.154 Uiso 1 1 calc R U
N1 N 1.10393(13) 0.28732(10) 0.22281(8) 0.0492(4) Uani 1 1 d . .
N2 N 0.99937(12) 0.37260(10) 0.22701(8) 0.0458(4) Uani 1 1 d . .
N3 N 0.75196(13) 0.09820(11) 0.18011(8) 0.0506(4) Uani 1 1 d . .
N4 N 0.82976(13) 0.15316(10) 0.29048(8) 0.0497(4) Uani 1 1 d . .
N5 N 0.38318(13) 0.71283(10) 0.28918(8) 0.0478(4) Uani 1 1 d . .
N6 N 0.48952(12) 0.62954(10) 0.28743(8) 0.0459(4) Uani 1 1 d . .
N7 N 0.71447(13) 0.88402(10) 0.30111(8) 0.0495(4) Uani 1 1 d . .
N8 N 0.63322(13) 0.82699(11) 0.19175(8) 0.0504(4) Uani 1 1 d . .

loop_
_atom_site_aniso_label
_atom_site_aniso_U_11
_atom_site_aniso_U_22
_atom_site_aniso_U_33
_atom_site_aniso_U_23
_atom_site_aniso_U_13
_atom_site_aniso_U_12
C6 0.0500(12) 0.0476(11) 0.0533(11) 0.0181(10) 0.0228(10) 0.0198(9)
C10 0.0462(11) 0.0440(10) 0.0448(10) 0.0131(9) 0.0085(9) 0.0180(9)
C11 0.0441(11) 0.0457(10) 0.0470(10) 0.0182(9) 0.0105(9) 0.0172(9)
C12 0.0521(12) 0.0445(10) 0.0541(11) 0.0171(9) 0.0251(10) 0.0203(9)
C13 0.0539(12) 0.0515(11) 0.0519(11) 0.0238(10) 0.0210(10) 0.0212(10)
C14 0.0510(12) 0.0542(11) 0.0628(13) 0.0298(11) 0.0249(10) 0.0222(10)
C15 0.0510(12) 0.0500(11) 0.0570(12) 0.0224(10) 0.0251(10) 0.0235(9)
C16 0.0401(10) 0.0559(11) 0.0417(10) 0.0135(9) 0.0114(9) 0.0174(9)
C17 0.0499(12) 0.0543(11) 0.0573(11) 0.0205(10) 0.0239(10) 0.0268(10)
C18 0.0479(11) 0.0408(10) 0.0540(11) 0.0101(9) 0.0198(10) 0.0173(9)
C19 0.0421(11) 0.0529(11) 0.0432(10) 0.0075(9) 0.0159(9) 0.0162(9)
C20 0.0441(11) 0.0468(10) 0.0494(11) 0.0184(9) 0.0060(9) 0.0165(9)
C21 0.0472(11) 0.0482(10) 0.0626(12) 0.0237(10) 0.0266(10) 0.0229(9)
C22 0.0495(11) 0.0407(10) 0.0581(11) 0.0147(9) 0.0204(10) 0.0192(9)
C23 0.0558(12) 0.0533(11) 0.0503(11) 0.0165(10) 0.0221(10) 0.0286(10)
C24 0.0471(11) 0.0471(10) 0.0479(10) 0.0140(9) 0.0030(9) 0.0205(9)
C25 0.0462(12) 0.0528(11) 0.0537(11) 0.0184(10) 0.0055(9) 0.0223(9)
C26 0.0433(11) 0.0464(10) 0.0456(10) 0.0134(9) 0.0052(9) 0.0141(9)
C27 0.0709(15) 0.0593(12) 0.0674(13) 0.0306(11) 0.0310(12) 0.0366(11)
C28 0.0432(11) 0.0425(10) 0.0477(10) 0.0113(9) 0.0021(9) 0.0135(9)
C29 0.0465(11) 0.0404(10) 0.0538(11) 0.0104(9) 0.0187(9) 0.0175(9)
C30 0.0433(11) 0.0416(10) 0.0485(10) 0.0059(9) 0.0154(9) 0.0146(8)
C31 0.0566(13) 0.0637(12) 0.0498(11) 0.0238(10) 0.0237(10) 0.0354(11)
C32 0.0483(12) 0.0582(12) 0.0474(11) 0.0150(10) 0.0053(9) 0.0224(10)
C33 0.0500(12) 0.0477(11) 0.0518(11) 0.0124(9) 0.0029(10) 0.0228(9)
C34 0.0465(11) 0.0590(12) 0.0531(11) 0.0147(10) 0.0172(10) 0.0258(10)
C35 0.0710(15) 0.0571(12) 0.0656(13) 0.0258(11) 0.0299(12) 0.0346(11)
C36 0.0413(11) 0.0445(10) 0.0503(11) 0.0098(9) 0.0034(9) 0.0128(9)
C37 0.0710(15) 0.0634(13) 0.0600(13) 0.0230(12) 0.0164(12) 0.0334(12)
C38 0.0396(10) 0.0574(11) 0.0388(10) 0.0122(9) 0.0098(8) 0.0186(9)
C39 0.0406(10) 0.0526(11) 0.0419(10) 0.0080(9) 0.0165(9) 0.0148(9)
C40 0.0512(12) 0.0451(10) 0.0511(11) 0.0167(9) 0.0210(10) 0.0203(9)
C41 0.0518(12) 0.0496(11) 0.0510(11) 0.0085(9) -0.0022(10) 0.0232(10)
C42 0.0616(14) 0.0620(13) 0.0679(13) 0.0204(11) 0.0316(12) 0.0305(11)
C43 0.0430(11) 0.0505(11) 0.0564(12) 0.0123(10) 0.0027(10) 0.0152(9)
C44 0.0585(13) 0.0743(14) 0.0481(12) 0.0208(11) 0.0107(11) 0.0271(12)
C45 0.0625(14) 0.0720(14) 0.0490(12) 0.0232(11) 0.0135(11) 0.0267(11)
C46 0.0468(11) 0.0520(11) 0.0575(12) 0.0197(10) 0.0234(10) 0.0221(9)
C47 0.0504(13) 0.0692(14) 0.0691(14) 0.0282(12) 0.0115(11) 0.0217(11)
C48 0.0588(14) 0.103(2) 0.0441(12) 0.0164(13) 0.0059(11) 0.0342(14)
C49 0.0632(15) 0.0692(14) 0.0919(17) 0.0294(13) 0.0350(13) 0.0407(12)
C50 0.0720(15) 0.0650(14) 0.0797(15) 0.0270(12) 0.0253(13) 0.0415(12)
C51 0.0584(14) 0.0664(14) 0.0676(14) 0.0261(12) 0.0203(12) 0.0251(11)
C52 0.0619(15) 0.0812(16) 0.0663(14) 0.0147(13) 0.0173(12) 0.0387(13)
C53 0.0634(14) 0.0567(13) 0.0697(14) 0.0164(11) 0.0198(12) 0.0235(11)
C54 0.0638(14) 0.0662(14) 0.0458(12) 0.0008(11) 0.0125(11) 0.0144(12)
C55 0.0579(14) 0.0627(13) 0.0569(12) 0.0024(11) 0.0152(10) 0.0141(11)
C56 0.0863(17) 0.0627(13) 0.0582(13) 0.0229(11) 0.0310(13) 0.0355(13)
C57 0.0662(15) 0.0784(15) 0.0724(14) 0.0180(13) 0.0371(13) 0.0176(12)
C58 0.0692(15) 0.0649(14) 0.0846(16) 0.0218(13) 0.0436(14) 0.0220(12)
C59 0.0609(14) 0.0668(13) 0.0660(13) 0.0171(12) 0.0328(12) 0.0299(11)
C60 0.0744(16) 0.0683(14) 0.0849(16) 0.0351(13) 0.0263(14) 0.0429(13)
C61 0.0652(15) 0.0809(16) 0.0744(15) 0.0275(13) 0.0248(13) 0.0406(13)
C62 0.0558(14) 0.0919(19) 0.0500(12) -0.0034(12) 0.0034(11) 0.0175(13)
C63 0.0760(17) 0.109(2) 0.0570(14) 0.0179(15) 0.0228(13) 0.0582(16)
C64 0.0634(14) 0.0681(14) 0.0576(12) 0.0133(11) 0.0071(11) 0.0354(12)
C65 0.0513(13) 0.0632(13) 0.0614(13) 0.0214(11) 0.0089(10) 0.0186(11)
C66 0.0619(14) 0.0630(13) 0.0793(15) 0.0336(12) 0.0027(12) 0.0250(11)
C67 0.0640(15) 0.0720(15) 0.0880(16) 0.0236(13) 0.0313(13) 0.0426(13)
C68 0.0756(16) 0.0636(14) 0.0718(14) 0.0175(12) 0.0249(13) 0.0314(12)
C69 0.0721(17) 0.102(2) 0.0767(16) 0.0284(16) 0.0246(14) 0.0532(15)
C70 0.0740(17) 0.123(2) 0.0564(14) 0.0143(16) 0.0199(13) 0.0591(18)
C71 0.0640(15) 0.100(2) 0.0369(11) 0.0047(13) 0.0048(11) 0.0182(14)
C72 0.0804(17) 0.0926(18) 0.0645(15) 0.0213(14) 0.0036(14) 0.0549(15)
C73 0.0607(15) 0.0797(16) 0.0683(14) 0.0244(13) 0.0169(13) 0.0212(13)
C74 0.0655(15) 0.0660(15) 0.0769(16) 0.0010(13) -0.0187(13) 0.0261(12)
C75 0.0838(18) 0.0745(16) 0.0659(14) 0.0250(13) 0.0034(14) 0.0338(14)
C76 0.0620(14) 0.0788(15) 0.0598(13) 0.0269(12) 0.0149(12) 0.0201(12)
C77 0.125(3) 0.093(2) 0.0654(16) 0.0343(15) 0.0346(18) 0.063(2)
C78 0.0841(18) 0.0873(17) 0.0752(15) 0.0439(14) 0.0393(15) 0.0469(14)
C79 0.0627(15) 0.104(2) 0.0449(12) 0.0253(13) 0.0117(11) 0.0338(14)
C80 0.0657(15) 0.0753(15) 0.0634(13) 0.0156(12) 0.0044(12) 0.0393(13)
C81 0.0477(14) 0.0927(19) 0.0892(18) 0.0199(15) 0.0044(13) 0.0270(13)
C82 0.0631(14) 0.0555(13) 0.0853(16) 0.0273(12) -0.0018(13) 0.0218(11)
C83 0.0701(17) 0.103(2) 0.0927(19) 0.0429(17) 0.0339(16) 0.0536(16)
C84 0.0632(16) 0.0868(17) 0.0728(15) 0.0328(14) 0.0141(13) 0.0220(14)
C85 0.0543(14) 0.0807(16) 0.0765(16) 0.0059(14) 0.0154(13) 0.0227(12)
C86 0.0888(18) 0.0480(12) 0.0726(15) 0.0191(11) 0.0092(14) 0.0200(12)
C87 0.0833(18) 0.0711(15) 0.0662(15) 0.0043(13) 0.0111(14) 0.0376(14)
C88 0.0569(15) 0.106(2) 0.0910(19) 0.0528(18) 0.0224(14) 0.0348(15)
C89 0.0784(17) 0.0681(15) 0.0698(15) -0.0006(13) -0.0195(14) 0.0324(13)
C90 0.0628(15) 0.0955(19) 0.0708(16) 0.0359(15) 0.0089(13) 0.0330(14)
C91 0.120(3) 0.122(3) 0.0561(15) 0.0170(17) 0.0106(18) 0.076(2)
C92 0.0748(17) 0.0920(18) 0.0850(18) 0.0248(16) 0.0032(15) 0.0501(15)
C93 0.079(2) 0.107(2) 0.106(2) 0.0403(19) -0.0005(17) 0.0567(18)
C94 0.0759(18) 0.119(2) 0.0628(15) 0.0160(16) -0.0103(14) 0.0542(18)
C95 0.119(3) 0.137(3) 0.0670(16) 0.0590(18) 0.0438(18) 0.084(2)
C96 0.094(2) 0.0746(16) 0.0770(17) 0.0015(14) 0.0144(16) 0.0470(16)
C97 0.0747(18) 0.112(2) 0.0762(16) 0.0233(17) 0.0418(15) 0.0330(17)
C98 0.0511(14) 0.102(2) 0.0906(18) 0.0271(16) 0.0085(13) 0.0323(14)
C99 0.085(2) 0.0821(18) 0.104(2) 0.0457(16) 0.0002(16) 0.0422(16)
C100 0.088(2) 0.0743(18) 0.096(2) -0.0084(16) -0.0123(18) 0.0430(17)
C101 0.0616(16) 0.098(2) 0.0852(18) 0.0286(17) -0.0109(14) 0.0345(15)
C102 0.0672(17) 0.118(2) 0.0739(17) 0.0241(17) 0.0062(14) 0.0251(16)
C103 0.0784(18) 0.102(2) 0.0837(17) 0.0334(16) 0.0505(15) 0.0383(16)
C104 0.113(2) 0.0470(13) 0.0738(15) 0.0167(12) -0.0006(15) 0.0158(14)
C105 0.093(2) 0.093(2) 0.0768(17) -0.0044(15) -0.0341(16) 0.0424(17)
C106 0.107(2) 0.0507(14) 0.097(2) 0.0117(14) 0.0013(19) 0.0300(15)
C107 0.089(2) 0.0689(16) 0.109(2) 0.0326(16) -0.0096(17) 0.0383(15)
C108 0.0732(18) 0.0850(18) 0.0837(18) 0.0019(15) -0.0250(15) 0.0282(15)
C109 0.0675(17) 0.109(2) 0.0840(19) 0.0169(18) 0.0049(15) 0.0292(16)
C110 0.0561(15) 0.101(2) 0.0779(17) -0.0099(15) 0.0094(13) 0.0238(14)
C111 0.0737(19) 0.122(3) 0.0840(19) -0.0030(18) 0.0184(16) 0.0496(19)
C112 0.120(3) 0.097(3) 0.123(3) -0.040(2) -0.038(3) 0.072(3)
C113 0.079(2) 0.092(2) 0.104(2) 0.0218(17) -0.0104(16) 0.0530(17)
C114 0.086(2) 0.157(3) 0.0608(16) 0.0332(19) 0.0179(15) 0.066(2)
C115 0.163(4) 0.0508(16) 0.114(3) 0.0026(17) -0.028(3) 0.042(2)
C116 0.075(2) 0.168(4) 0.099(2) -0.035(3) 0.0027(19) 0.062(2)
N1 0.0469(10) 0.0460(9) 0.0518(9) 0.0106(8) 0.0059(8) 0.0184(8)
N2 0.0447(9) 0.0443(9) 0.0482(9) 0.0141(7) 0.0042(8) 0.0181(7)
N3 0.0508(10) 0.0533(9) 0.0568(10) 0.0210(8) 0.0245(9) 0.0230(8)
N4 0.0525(10) 0.0512(9) 0.0555(10) 0.0196(8) 0.0249(8) 0.0250(8)
N5 0.0468(10) 0.0476(9) 0.0492(9) 0.0145(8) 0.0061(8) 0.0192(8)
N6 0.0423(9) 0.0463(9) 0.0509(9) 0.0180(8) 0.0051(8) 0.0175(7)
N7 0.0517(10) 0.0492(9) 0.0549(9) 0.0172(8) 0.0236(9) 0.0227(8)
N8 0.0517(10) 0.0548(10) 0.0537(10) 0.0184(8) 0.0240(8) 0.0255(8)

loop_
_atom_type_symbol
_atom_type_description
_atom_type_scat_dispersion_real
_atom_type_scat_dispersion_imag
_atom_type_scat_source
C C 0.0033 0.0016 'International Tables Vol C Tables 4.2.6.8 and 6.1.1.4'
H H 0.0000 0.0000 'International Tables Vol C Tables 4.2.6.8 and 6.1.1.4'
N N 0.0061 0.0033 'International Tables Vol C Tables 4.2.6.8 and 6.1.1.4'

loop_
_geom_angle_atom_site_label_1
_geom_angle_atom_site_label_2
_geom_angle_atom_site_label_3
_geom_angle
C46 C6 N7 109.81(18)
C46 C6 C13 130.14(18)
N7 C6 C13 120.04(17)
N1 C10 N2 110.94(17)
N1 C10 C38 124.54(18)
N2 C10 C38 124.45(17)
N5 C11 N6 110.82(17)
N5 C11 C16 123.58(18)
N6 C11 C16 125.60(17)
N3 C12 N4 110.97(17)
N3 C12 C29 124.98(17)
N4 C12 C29 124.00(18)
C37 C13 C52 117.2(2)
C37 C13 C6 119.51(19)
C52 C13 C6 123.3(2)
C51 C14 C61 117.3(2)
C51 C14 C15 119.8(2)
C61 C14 C15 122.9(2)
C21 C15 N3 109.87(18)
C21 C15 C14 130.01(18)
N3 C15 C14 120.12(18)
C19 C16 C44 119.00(19)
C19 C16 C11 119.73(17)
C44 C16 C11 121.26(18)
C53 C17 C58 118.30(19)
C53 C17 C21 120.83(18)
C58 C17 C21 120.87(19)
C42 C18 C22 118.12(19)
C42 C18 C19 117.47(17)
C22 C18 C19 124.40(17)
C55 C19 C16 118.41(19)
C55 C19 C18 117.78(19)
C16 C19 C18 123.74(17)
C26 C20 N6 105.60(16)
C26 C20 C33 131.90(18)
N6 C20 C33 122.37(17)
C15 C21 N4 106.03(17)
C15 C21 C17 133.59(18)
N4 C21 C17 120.35(18)
C27 C22 C18 118.84(18)
C27 C22 C40 120.05(17)
C18 C22 C40 121.04(18)
C73 C23 C56 120.4(2)
C73 C23 N4 120.52(18)
C56 C23 N4 119.11(19)
C65 C24 C82 120.5(2)
C65 C24 N2 119.72(16)
C82 C24 N2 119.71(18)
C47 C25 C66 120.7(2)
C47 C25 N6 120.25(17)
C66 C25 N6 118.98(18)
C20 C26 N5 109.76(17)
C20 C26 C32 131.29(18)
N5 C26 C32 118.75(18)
C60 C27 C22 121.5(2)
C36 C28 N2 105.73(16)
C36 C28 C41 132.61(18)
N2 C28 C41 121.66(17)
C35 C29 C30 118.97(18)
C35 C29 C12 119.45(17)
C30 C29 C12 121.54(17)
C59 C30 C29 118.06(19)
C59 C30 C39 117.68(17)
C29 C30 C39 124.26(17)
C76 C31 C78 120.2(2)
C76 C31 N8 119.63(17)
C78 C31 N8 120.2(2)
C89 C32 C64 117.4(2)
C89 C32 C26 123.5(2)
C64 C32 C26 119.01(19)
C85 C33 C86 118.5(2)
C85 C33 C20 121.35(19)
C86 C33 C20 120.12(19)
C68 C34 C57 118.0(2)
C68 C34 C46 121.70(19)
C57 C34 C46 120.19(19)
C50 C35 C29 121.8(2)
C28 C36 N1 109.96(17)
C28 C36 C43 130.44(18)
N1 C36 C43 119.47(18)
C75 C37 C13 121.6(2)
C39 C38 C45 118.51(18)
C39 C38 C10 121.03(17)
C45 C38 C10 120.42(18)
C54 C39 C38 118.47(19)
C54 C39 C30 118.43(18)
C38 C39 C30 123.00(17)
N7 C40 N8 110.77(17)
N7 C40 C22 124.32(17)
N8 C40 C22 124.88(18)
C110 C41 C104 118.9(2)
C110 C41 C28 121.4(2)
C104 C41 C28 119.7(2)
C49 C42 C18 122.3(2)
C80 C43 C74 117.4(2)
C80 C43 C36 118.84(19)
C74 C43 C36 123.7(2)
C48 C44 C16 121.2(2)
C79 C45 C38 121.6(2)
C6 C46 N8 105.91(17)
C6 C46 C34 131.96(19)
N8 C46 C34 122.12(18)
C25 C47 C98 119.2(2)
C62 C48 C44 119.9(2)
C42 C49 C60 119.4(2)
C67 C50 C35 119.3(2)
C14 C51 C84 121.4(2)
C69 C52 C13 120.6(2)
C17 C53 C87 120.6(2)
C71 C54 C39 121.4(2)
C62 C55 C19 121.7(2)
C77 C56 C23 120.0(2)
C97 C57 C34 120.8(2)
C17 C58 C103 120.6(2)
C67 C59 C30 121.9(2)
C49 C60 C27 119.8(2)
C83 C61 C14 121.3(2)
C48 C62 C55 119.7(2)
C103 C63 C87 119.6(2)
C72 C64 C32 121.2(2)
C24 C65 C81 119.3(2)
C99 C66 C25 119.1(2)
C50 C67 C59 119.9(2)
C34 C68 C96 120.7(2)
C52 C69 C90 121.4(2)
C97 C70 C96 120.2(2)
C79 C71 C54 120.4(2)
C94 C72 C64 120.3(2)
C23 C73 C109 119.1(2)
C108 C74 C43 121.1(2)
C90 C75 C37 120.8(2)
C31 C76 C102 120.0(2)
C56 C77 C91 120.5(3)
C31 C78 C95 118.3(2)
C71 C79 C45 119.6(2)
C43 C80 C92 120.8(2)
C113 C81 C65 120.0(2)
C107 C82 C24 119.5(2)
C88 C83 C61 120.4(3)
C88 C84 C51 120.1(3)
C33 C85 C111 119.6(2)
C106 C86 C33 121.4(3)
C63 C87 C53 120.5(2)
C83 C88 C84 119.6(3)
C105 C89 C32 120.8(2)
C75 C90 C69 118.4(2)
C77 C91 C109 119.9(3)
C101 C92 C80 120.9(3)
C99 C93 C98 120.3(2)
C72 C94 C105 119.7(2)
C114 C95 C78 121.1(2)
C70 C96 C68 119.9(2)
C70 C97 C57 120.3(3)
C93 C98 C47 120.1(2)
C93 C99 C66 120.5(2)
C106 C100 C111 121.9(3)
C108 C101 C92 119.0(2)
C114 C102 C76 120.5(3)
C63 C103 C58 120.4(2)
C115 C104 C41 121.8(3)
C94 C105 C89 120.5(3)
C100 C106 C86 119.5(3)
C113 C107 C82 120.5(2)
C101 C108 C74 120.7(3)
C91 C109 C73 120.1(3)
C41 C110 C116 119.0(3)
C100 C111 C85 119.1(3)
C115 C112 C116 120.7(3)
C107 C113 C81 120.2(2)
C102 C114 C95 119.9(3)
C112 C115 C104 120.0(4)
C112 C116 C110 119.7(3)
C10 N1 C36 106.63(17)
C10 N2 C28 106.73(16)
C10 N2 C24 127.42(16)
C28 N2 C24 125.77(16)
C12 N3 C15 106.22(16)
C12 N4 C21 106.90(17)
C12 N4 C23 128.01(17)
C21 N4 C23 124.67(16)
C11 N5 C26 106.62(17)
C11 N6 C20 107.19(16)
C11 N6 C25 127.45(16)
C20 N6 C25 125.33(16)
C40 N7 C6 106.70(16)
C40 N8 C46 106.80(17)
C40 N8 C31 128.56(17)
C46 N8 C31 124.61(16)

loop_
_geom_bond_atom_site_label_1
_geom_bond_atom_site_label_2
_geom_bond_distance
C6 C46 1.366(3)
C6 N7 1.382(2)
C6 C13 1.465(3)
C10 N1 1.311(2)
C10 N2 1.376(2)
C10 C38 1.474(3)
C11 N5 1.313(2)
C11 N6 1.373(2)
C11 C16 1.472(3)
C12 N3 1.318(2)
C12 N4 1.380(2)
C12 C29 1.475(3)
C13 C37 1.381(3)
C13 C52 1.391(3)
C14 C51 1.377(3)
C14 C61 1.387(3)
C14 C15 1.463(3)
C15 C21 1.370(3)
C15 N3 1.387(2)
C16 C19 1.395(3)
C16 C44 1.398(3)
C17 C53 1.376(3)
C17 C58 1.378(3)
C17 C21 1.483(3)
C18 C42 1.392(3)
C18 C22 1.407(3)
C18 C19 1.494(3)
C19 C55 1.390(3)
C20 C26 1.371(3)
C20 N6 1.388(2)
C20 C33 1.475(3)
C21 N4 1.385(2)
C22 C27 1.391(3)
C22 C40 1.473(3)
C23 C73 1.374(3)
C23 C56 1.375(3)
C23 N4 1.434(3)
C24 C65 1.373(3)
C24 C82 1.374(3)
C24 N2 1.433(2)
C25 C47 1.372(3)
C25 C66 1.383(3)
C25 N6 1.435(2)
C26 N5 1.382(2)
C26 C32 1.473(3)
C27 C60 1.377(3)
C28 C36 1.367(3)
C28 N2 1.389(2)
C28 C41 1.469(3)
C29 C35 1.390(3)
C29 C30 1.400(2)
C30 C59 1.391(3)
C30 C39 1.496(3)
C31 C76 1.374(3)
C31 C78 1.380(3)
C31 N8 1.431(3)
C32 C89 1.381(3)
C32 C64 1.381(3)
C33 C85 1.368(3)
C33 C86 1.394(3)
C34 C68 1.369(3)
C34 C57 1.387(3)
C34 C46 1.484(3)
C35 C50 1.374(3)
C36 N1 1.377(2)
C36 C43 1.470(3)
C37 C75 1.377(3)
C38 C39 1.402(3)
C38 C45 1.404(3)
C39 C54 1.387(3)
C40 N7 1.314(2)
C40 N8 1.378(2)
C41 C110 1.361(3)
C41 C104 1.388(3)
C42 C49 1.371(3)
C43 C80 1.379(3)
C43 C74 1.387(3)
C44 C48 1.372(3)
C45 C79 1.371(3)
C46 N8 1.390(2)
C47 C98 1.380(3)
C48 C62 1.367(3)
C49 C60 1.377(3)
C50 C67 1.369(3)
C51 C84 1.382(3)
C52 C69 1.376(3)
C53 C87 1.377(3)
C54 C71 1.382(3)
C55 C62 1.377(3)
C56 C77 1.357(3)
C57 C97 1.372(3)
C58 C103 1.383(3)
C59 C67 1.376(3)
C61 C83 1.374(3)
C63 C103 1.355(4)
C63 C87 1.367(4)
C64 C72 1.379(3)
C65 C81 1.379(3)
C66 C99 1.372(3)
C68 C96 1.384(3)
C69 C90 1.377(4)
C70 C97 1.349(4)
C70 C96 1.365(4)
C71 C79 1.357(3)
C72 C94 1.347(4)
C73 C109 1.382(3)
C74 C108 1.378(3)
C75 C90 1.362(3)
C76 C102 1.384(3)
C77 C91 1.368(4)
C78 C95 1.396(4)
C80 C92 1.380(3)
C81 C113 1.370(4)
C82 C107 1.369(3)
C83 C88 1.363(4)
C84 C88 1.367(3)
C85 C111 1.409(4)
C86 C106 1.357(3)
C89 C105 1.375(3)
C91 C109 1.372(4)
C92 C101 1.365(4)
C93 C99 1.363(4)
C93 C98 1.372(4)
C94 C105 1.368(4)
C95 C114 1.365(4)
C100 C106 1.342(4)
C100 C111 1.359(4)
C101 C108 1.359(4)
C102 C114 1.349(4)
C104 C115 1.354(4)
C107 C113 1.362(4)
C110 C116 1.421(4)
C112 C115 1.345(5)
C112 C116 1.367(5)
